data_4020474
loop_
_publ_author_name
'Chaomin Li'
'John A. Porco, Jr.'

_publ_section_title
;
Synthesis and NF-kB Inhibition of the
Anti-Angiogenesis Agent(+) -Epoxyquinol A and Related Molecules
;
_journal_name_full 'Journal of Organic Chemistry'
_journal_page_first 6053
_journal_page_last 6065
_journal_paper_doi 10.1021/jo050897o
_journal_volume 70
_journal_year 2005
_chemical_formula_sum 'C20 H20 O8'
_chemical_formula_weight 450.13
_space_group_IT_number 19
_symmetry_cell_setting orthorhombic
_symmetry_space_group_name_Hall 'P 2ac 2ab'
_symmetry_space_group_name_H-M 'P 21 21 21'
_cell_angle_alpha 90.00
_cell_angle_beta 90.00
_cell_angle_gamma 90.00
_cell_formula_units_Z 12
_cell_length_a 10.1647(3)
_cell_length_b 10.1944(3)
_cell_length_c 67.375(2)
_cell_measurement_temperature 173(2)
_cell_volume 6981.6(4)
_diffrn_ambient_temperature 173(2)
_exptl_crystal_density_diffrn 1.285
_cod_database_code 4020474

loop_
_symmetry_equiv_pos_as_xyz
'x, y, z'
'-x+1/2, -y, z+1/2'
'-x, y+1/2, -z+1/2'
'x+1/2, -y+1/2, -z'

loop_
_atom_site_label
_atom_site_type_symbol
_atom_site_fract_x
_atom_site_fract_y
_atom_site_fract_z
_atom_site_U_iso_or_equiv
_atom_site_adp_type
_atom_site_occupancy
_atom_site_symmetry_multiplicity
_atom_site_calc_flag
_atom_site_refinement_flags
_atom_site_disorder_assembly
_atom_site_disorder_group
O1 O 0.1142(4) 1.1093(4) 0.10358(7) 0.0245(13) Uani 1 1 d . . .
O2 O 0.4231(4) 0.7924(4) 0.08972(7) 0.0345(14) Uani 1 1 d . . .
O3 O 0.5528(4) 1.1062(5) 0.10687(8) 0.0432(15) Uani 1 1 d . . .
O4 O 0.4476(4) 0.9925(6) 0.15294(8) 0.0522(17) Uani 1 1 d . . .
O5 O 0.1055(5) 0.6446(4) 0.13178(8) 0.0455(16) Uani 1 1 d . . .
O6 O 0.1916(4) 0.7631(4) 0.06789(7) 0.0307(13) Uani 1 1 d . . .
H6A H 0.1802 0.7590 0.0556 0.046 Uiso 1 1 calc R . .
O7 O -0.1643(4) 0.7588(4) 0.07907(8) 0.0419(15) Uani 1 1 d . . .
O8 O -0.1417(4) 0.9732(5) 0.11323(7) 0.0390(14) Uani 1 1 d . . .
C1 C 0.1640(5) 0.9814(5) 0.09741(10) 0.0182(18) Uani 1 1 d . . .
H1A H 0.1605 0.9716 0.0827 0.022 Uiso 1 1 calc R . .
C2 C 0.3012(5) 0.9679(5) 0.10487(11) 0.0194(19) Uani 1 1 d . . .
C3 C 0.4151(6) 0.9329(6) 0.09206(11) 0.0255(17) Uiso 1 1 d . . .
H3A H 0.4040 0.9746 0.0787 0.031 Uiso 1 1 calc R . .
C4 C 0.5462(6) 0.9730(7) 0.10069(11) 0.029(2) Uani 1 1 d . . .
H4A H 0.6263 0.9367 0.0940 0.035 Uiso 1 1 calc R . .
C5 C 0.5584(6) 1.0043(7) 0.12198(12) 0.037(2) Uani 1 1 d . . .
H5A H 0.6453 0.9875 0.1285 0.044 Uiso 1 1 calc R . .
C6 C 0.4378(6) 0.9961(6) 0.13473(13) 0.032(2) Uani 1 1 d . . .
C7 C 0.3100(6) 0.9937(6) 0.12409(11) 0.024(2) Uani 1 1 d . . .
C8 C 0.1780(6) 1.0092(6) 0.13454(11) 0.027(2) Uani 1 1 d . . .
H8A H 0.1892 1.0233 0.1491 0.032 Uiso 1 1 calc R . .
C9 C 0.1107(6) 1.1285(7) 0.12444(11) 0.029(2) Uani 1 1 d . . .
H9A H 0.0165 1.1311 0.1287 0.035 Uiso 1 1 calc R . .
C10 C 0.1727(8) 1.2578(7) 0.12946(13) 0.052(3) Uani 1 1 d . . .
H10A H 0.1260 1.3283 0.1225 0.077 Uiso 1 1 calc R . .
H10B H 0.2651 1.2572 0.1253 0.077 Uiso 1 1 calc R . .
H10C H 0.1676 1.2723 0.1438 0.077 Uiso 1 1 calc R . .
C11 C 0.0961(6) 0.6363(7) 0.11134(12) 0.038(2) Uani 1 1 d . . .
H11A H 0.0938 0.5517 0.1054 0.045 Uiso 1 1 calc R . .
C12 C 0.0901(6) 0.7397(6) 0.09959(11) 0.027(2) Uani 1 1 d . . .
C13 C 0.0757(6) 0.7140(6) 0.07798(11) 0.029(2) Uani 1 1 d . . .
H13A H 0.0659 0.6178 0.0755 0.034 Uiso 1 1 calc R . .
C14 C -0.0416(6) 0.7880(7) 0.06923(12) 0.033(2) Uani 1 1 d . . .
H14A H -0.0440 0.7992 0.0545 0.040 Uiso 1 1 calc R . .
C15 C -0.1099(6) 0.8890(7) 0.08144(12) 0.032(2) Uani 1 1 d . . .
H15A H -0.1546 0.9619 0.0741 0.039 Uiso 1 1 calc R . .
C16 C -0.0668(6) 0.9168(6) 0.10239(11) 0.026(2) Uani 1 1 d . . .
C17 C 0.0726(5) 0.8772(6) 0.10794(10) 0.0180(18) Uani 1 1 d . . .
C18 C 0.0964(6) 0.8862(6) 0.13018(11) 0.030(2) Uani 1 1 d . . .
H18A H 0.0091 0.8964 0.1369 0.035 Uiso 1 1 calc R . .
C19 C 0.1649(7) 0.7641(7) 0.13908(12) 0.046(2) Uani 1 1 d . . .
H19A H 0.2593 0.7651 0.1349 0.055 Uiso 1 1 calc R . .
C20 C 0.1595(10) 0.7601(8) 0.16189(12) 0.070(3) Uani 1 1 d . . .
H20A H 0.2031 0.6804 0.1667 0.105 Uiso 1 1 calc R . .
H20B H 0.0675 0.7601 0.1662 0.105 Uiso 1 1 calc R . .
H20C H 0.2044 0.8373 0.1673 0.105 Uiso 1 1 calc R . .
O1A O 0.5022(4) 0.0875(4) 0.22872(7) 0.0259(13) Uani 1 1 d . . .
O2A O 0.8141(4) -0.2200(5) 0.24588(8) 0.0398(15) Uani 1 1 d . . .
O3A O 0.5071(4) -0.3458(4) 0.22524(7) 0.0364(14) Uani 1 1 d . . .
O4A O 0.6552(6) -0.2487(5) 0.18103(9) 0.0631(18) Uani 1 1 d . . .
O5A O 0.9753(4) 0.1052(5) 0.20237(8) 0.0395(15) Uani 1 1 d . . .
O6A O 0.8403(4) 0.0130(4) 0.26521(8) 0.0362(15) Uani 1 1 d . . .
O7A O 0.8496(5) 0.3692(4) 0.25467(8) 0.0467(15) Uani 1 1 d . . .
O8A O 0.6411(4) 0.3450(4) 0.21947(8) 0.0403(15) Uani 1 1 d . . .
C1A C 0.6300(5) 0.0419(5) 0.23585(11) 0.0213(19) Uani 1 1 d . . .
H1AA H 0.6366 0.0463 0.2506 0.026 Uiso 1 1 calc R . .
C2A C 0.6462(6) -0.0991(6) 0.22808(11) 0.025(2) Uani 1 1 d . . .
C3A C 0.6759(6) -0.2109(6) 0.24224(10) 0.0184(18) Uani 1 1 d . . .
H3AA H 0.6272 -0.1986 0.2550 0.022 Uiso 1 1 calc R . .
C4A C 0.6381(7) -0.3391(6) 0.23279(11) 0.031(2) Uani 1 1 d . . .
H4AA H 0.6705 -0.4197 0.2397 0.037 Uiso 1 1 calc R . .
C5A C 0.6163(7) -0.3518(7) 0.21186(12) 0.040(2) Uani 1 1 d . . .
H5AA H 0.6358 -0.4396 0.2059 0.048 Uiso 1 1 calc R . .
C6A C 0.6365(7) -0.2348(7) 0.19863(12) 0.035(2) Uani 1 1 d . . .
C7A C 0.6298(6) -0.1090(6) 0.20820(11) 0.0229(19) Uani 1 1 d . . .
C8A C 0.6097(5) 0.0191(6) 0.19788(11) 0.0196(18) Uani 1 1 d . . .
H8AA H 0.5993 0.0070 0.1832 0.024 Uiso 1 1 calc R . .
C9A C 0.4885(7) 0.0840(7) 0.20702(12) 0.031(2) Uani 1 1 d . . .
H9AA H 0.4841 0.1765 0.2021 0.038 Uiso 1 1 calc R . .
C10A C 0.3604(6) 0.0178(8) 0.20212(12) 0.041(2) Uani 1 1 d . . .
H10D H 0.2881 0.0646 0.2086 0.061 Uiso 1 1 calc R . .
H10E H 0.3627 -0.0731 0.2068 0.061 Uiso 1 1 calc R . .
H10F H 0.3469 0.0189 0.1877 0.061 Uiso 1 1 calc R . .
C11A C 0.9770(7) 0.1129(7) 0.22198(13) 0.041(2) Uani 1 1 d . . .
H11B H 1.0611 0.1167 0.2281 0.049 Uiso 1 1 calc R . .
C12A C 0.8738(7) 0.1159(6) 0.23400(12) 0.031(2) Uani 1 1 d . . .
C13A C 0.8905(7) 0.1304(6) 0.25609(12) 0.037(2) Uani 1 1 d . . .
H13B H 0.9862 0.1395 0.2593 0.044 Uiso 1 1 calc R . .
C14A C 0.8179(6) 0.2449(6) 0.26426(13) 0.037(2) Uani 1 1 d . . .
H14B H 0.8062 0.2473 0.2790 0.044 Uiso 1 1 calc R . .
C15A C 0.7163(6) 0.3132(7) 0.25229(11) 0.031(2) Uani 1 1 d . . .
H15B H 0.6419 0.3564 0.2595 0.037 Uiso 1 1 calc R . .
C16A C 0.6940(6) 0.2704(6) 0.23140(13) 0.031(2) Uani 1 1 d . . .
C17A C 0.7383(6) 0.1312(6) 0.22527(10) 0.0203(19) Uani 1 1 d . . .
C18A C 0.7313(6) 0.1051(6) 0.20279(11) 0.023(2) Uani 1 1 d . . .
H18B H 0.7205 0.1913 0.1959 0.027 Uiso 1 1 calc R . .
C19A C 0.8569(7) 0.0405(7) 0.19498(11) 0.033(2) Uani 1 1 d . . .
H19B H 0.8582 -0.0537 0.1991 0.040 Uiso 1 1 calc R . .
C20A C 0.8681(7) 0.0485(9) 0.17266(13) 0.057(3) Uani 1 1 d . . .
H20D H 0.9497 0.0059 0.1684 0.085 Uiso 1 1 calc R . .
H20E H 0.8691 0.1407 0.1686 0.085 Uiso 1 1 calc R . .
H20F H 0.7927 0.0041 0.1666 0.085 Uiso 1 1 calc R . .
O1B O -0.3655(4) 1.0886(4) 0.05956(7) 0.0271(13) Uani 1 1 d . . .
O2B O -0.0687(4) 1.4091(4) 0.07711(8) 0.0357(14) Uani 1 1 d . . .
H2BA H -0.1356 1.4331 0.0835 0.054 Uiso 1 1 calc R . .
O3B O 0.0493(4) 1.1114(4) 0.05282(7) 0.0351(14) Uani 1 1 d . . .
O4B O -0.0597(4) 1.2577(5) 0.00988(8) 0.0441(16) Uani 1 1 d . . .
O5B O -0.3279(4) 1.5201(4) 0.03045(8) 0.0362(14) Uani 1 1 d . . .
O6B O -0.3094(4) 1.4346(4) 0.09656(8) 0.0351(14) Uani 1 1 d . . .
H6BA H -0.3236 1.4538 0.1085 0.053 Uiso 1 1 calc R . .
O7B O -0.6506(5) 1.4893(5) 0.07959(8) 0.0504(16) Uani 1 1 d . . .
O8B O -0.6368(4) 1.1982(4) 0.05872(8) 0.0361(14) Uani 1 1 d . . .
C1B C -0.3363(6) 1.2213(6) 0.06602(11) 0.026(2) Uani 1 1 d . . .
H1BA H -0.3365 1.2272 0.0808 0.031 Uiso 1 1 calc R . .
C2B C -0.2005(5) 1.2502(6) 0.05777(11) 0.0211(19) Uani 1 1 d . . .
C3B C -0.0827(6) 1.2750(6) 0.07152(11) 0.025(2) Uani 1 1 d . . .
H3BA H -0.0939 1.2210 0.0838 0.030 Uiso 1 1 calc R . .
C4B C 0.0438(6) 1.2398(6) 0.06213(12) 0.029(2) Uani 1 1 d . . .
H4BA H 0.1253 1.2697 0.0691 0.034 Uiso 1 1 calc R . .
C5B C 0.0525(6) 1.2264(7) 0.04018(13) 0.037(2) Uani 1 1 d . . .
H5BA H 0.1386 1.2488 0.0339 0.044 Uiso 1 1 calc R . .
C6B C -0.0670(7) 1.2444(6) 0.02796(13) 0.030(2) Uani 1 1 d . . .
C7B C -0.1937(5) 1.2396(6) 0.03807(11) 0.0181(19) Uani 1 1 d . . .
C8B C -0.3218(6) 1.2018(6) 0.02921(10) 0.0214(19) Uani 1 1 d . . .
H8BB H -0.3126 1.1929 0.0145 0.026 Uiso 1 1 calc R . .
C9B C -0.3620(6) 1.0718(6) 0.03815(11) 0.0222(19) Uani 1 1 d . . .
H9BA H -0.4531 1.0511 0.0335 0.027 Uiso 1 1 calc R . .
C10B C -0.2742(7) 0.9565(6) 0.03309(12) 0.041(2) Uani 1 1 d . . .
H10G H -0.3069 0.8776 0.0398 0.061 Uiso 1 1 calc R . .
H10H H -0.1842 0.9748 0.0375 0.061 Uiso 1 1 calc R . .
H10I H -0.2747 0.9424 0.0187 0.061 Uiso 1 1 calc R . .
C11B C -0.3402(6) 1.5397(6) 0.05008(12) 0.026(2) Uani 1 1 d . . .
H11C H -0.3071 1.6199 0.0552 0.031 Uiso 1 1 calc R . .
C12B C -0.3943(6) 1.4574(6) 0.06292(11) 0.024(2) Uani 1 1 d . . .
C13B C -0.4070(6) 1.4983(7) 0.08405(12) 0.037(2) Uani 1 1 d . . .
H13C H -0.3952 1.5955 0.0849 0.045 Uiso 1 1 calc R . .
C14B C -0.5421(6) 1.4619(8) 0.09240(13) 0.044(2) Uani 1 1 d . . .
H14C H -0.5561 1.4784 0.1069 0.053 Uiso 1 1 calc R . .
C15B C -0.6181(6) 1.3542(7) 0.08357(12) 0.034(2) Uani 1 1 d . . .
H15C H -0.6784 1.3040 0.0925 0.041 Uiso 1 1 calc R . .
C16B C -0.5683(6) 1.2856(6) 0.06545(11) 0.024(2) Uani 1 1 d . . .
C17B C -0.4356(6) 1.3203(6) 0.05690(11) 0.020(2) Uani 1 1 d . . .
C18B C -0.4303(6) 1.3025(6) 0.03413(11) 0.024(2) Uani 1 1 d . . .
H18C H -0.5151 1.2593 0.0304 0.029 Uiso 1 1 calc R . .
C19B C -0.4267(6) 1.4287(6) 0.02273(11) 0.031(2) Uani 1 1 d . . .
H19C H -0.4031 1.4077 0.0087 0.037 Uiso 1 1 calc R . .
C20B C -0.5600(7) 1.4973(7) 0.02264(12) 0.045(2) Uani 1 1 d . . .
H20G H -0.5540 1.5783 0.0149 0.067 Uiso 1 1 calc R . .
H20H H -0.5857 1.5183 0.0363 0.067 Uiso 1 1 calc R . .
H20I H -0.6260 1.4393 0.0167 0.067 Uiso 1 1 calc R . .
C1S C 0.0253(9) 0.5576(9) 0.02515(15) 0.066(3) Uiso 1 1 d . . .
H1SA H -0.0487 0.5133 0.0186 0.099 Uiso 1 1 calc R . .
H1SB H 0.0078 0.5647 0.0394 0.099 Uiso 1 1 calc R . .
H1SC H 0.1059 0.5068 0.0230 0.099 Uiso 1 1 calc R . .
C2S C 0.0414(8) 0.6891(8) 0.01670(14) 0.056(2) Uiso 1 1 d . . .
H2SA H -0.0390 0.7420 0.0189 0.067 Uiso 1 1 calc R . .
H2SB H 0.0576 0.6834 0.0022 0.067 Uiso 1 1 calc R . .
O3S O 0.1535(4) 0.7492(4) 0.02664(7) 0.0381(12) Uiso 1 1 d . . .
C4S C 0.1795(8) 0.8740(8) 0.01793(14) 0.059(2) Uiso 1 1 d . . .
H4SA H 0.1035 0.9330 0.0201 0.071 Uiso 1 1 calc R . .
H4SB H 0.1923 0.8639 0.0034 0.071 Uiso 1 1 calc R . .
C5S C 0.3000(7) 0.9326(8) 0.02698(13) 0.052(2) Uiso 1 1 d . . .
H5SA H 0.3176 1.0180 0.0209 0.077 Uiso 1 1 calc R . .
H5SB H 0.3751 0.8742 0.0248 0.077 Uiso 1 1 calc R . .
H5SC H 0.2863 0.9441 0.0413 0.077 Uiso 1 1 calc R . .
C6S C -0.0870(10) 0.5087(11) 0.19627(18) 0.097(4) Uiso 1 1 d . . .
H6SA H -0.1724 0.4858 0.1905 0.146 Uiso 1 1 calc R . .
H6SB H -0.0739 0.6038 0.1954 0.146 Uiso 1 1 calc R . .
H6SC H -0.0847 0.4813 0.2102 0.146 Uiso 1 1 calc R . .
C7S C 0.0160(9) 0.4431(10) 0.18550(16) 0.072(3) Uiso 1 1 d . . .
H7SA H 0.0134 0.4688 0.1713 0.087 Uiso 1 1 calc R . .
H7SB H 0.0043 0.3469 0.1864 0.087 Uiso 1 1 calc R . .
O8S O 0.1361(5) 0.4796(5) 0.19393(8) 0.0477(14) Uiso 1 1 d . . .
C9S C 0.2409(9) 0.4083(11) 0.18475(17) 0.086(3) Uiso 1 1 d . . .
H9SA H 0.2296 0.3129 0.1869 0.103 Uiso 1 1 calc R . .
H9SB H 0.2428 0.4255 0.1703 0.103 Uiso 1 1 calc R . .
C10S C 0.3592(10) 0.4528(11) 0.19382(17) 0.093(3) Uiso 1 1 d . . .
H10J H 0.4344 0.4071 0.1879 0.140 Uiso 1 1 calc R . .
H10K H 0.3560 0.4346 0.2081 0.140 Uiso 1 1 calc R . .
H10L H 0.3685 0.5475 0.1917 0.140 Uiso 1 1 calc R . .
C11S C -0.2761(16) 1.6960(16) 0.1334(3) 0.058(5) Uiso 0.50 1 d P . .
H11D H -0.2170 1.7669 0.1375 0.087 Uiso 0.50 1 calc PR . .
H11E H -0.3672 1.7205 0.1364 0.087 Uiso 0.50 1 calc PR . .
H11F H -0.2668 1.6809 0.1191 0.087 Uiso 0.50 1 calc PR . .
C12S C -0.251(4) 1.608(4) 0.1413(5) 0.185(14) Uiso 0.50 1 d P . .
H12A H -0.2564 1.6229 0.1558 0.222 Uiso 0.50 1 calc PR . .
H12B H -0.1613 1.5793 0.1378 0.222 Uiso 0.50 1 calc PR . .
O13S O -0.3596(9) 1.4987(9) 0.13431(16) 0.042(3) Uiso 0.50 1 d P . .
C14S C -0.358(4) 1.408(4) 0.1477(6) 0.199(15) Uiso 0.50 1 d P . .
H14D H -0.2648 1.3800 0.1483 0.239 Uiso 0.50 1 calc PR . .
H14E H -0.3749 1.4552 0.1603 0.239 Uiso 0.50 1 calc PR . .
C15S C -0.4220(15) 1.3050(15) 0.1491(3) 0.049(4) Uiso 0.50 1 d P . .
H15D H -0.3938 1.2568 0.1609 0.074 Uiso 0.50 1 calc PR . .
H15E H -0.4070 1.2509 0.1373 0.074 Uiso 0.50 1 calc PR . .
H15F H -0.5159 1.3259 0.1502 0.074 Uiso 0.50 1 calc PR . .
H6AO H 0.860(5) 0.012(5) 0.2758(9) 0.000(15) Uiso 1 1 d . . .
H2O H 0.328(7) 0.771(7) 0.0831(11) 0.06(2) Uiso 1 1 d . . .
H2AO H 0.813(9) -0.159(10) 0.2567(15) 0.11(4) Uiso 1 1 d . . .

loop_
_atom_site_aniso_label
_atom_site_aniso_U_11
_atom_site_aniso_U_22
_atom_site_aniso_U_33
_atom_site_aniso_U_23
_atom_site_aniso_U_13
_atom_site_aniso_U_12
O1 0.023(2) 0.028(2) 0.023(3) -0.004(2) 0.002(2) 0.009(2)
O2 0.024(2) 0.036(3) 0.043(4) -0.008(2) -0.002(2) 0.009(2)
O3 0.038(3) 0.055(3) 0.036(4) 0.001(3) 0.003(2) -0.002(2)
O4 0.035(3) 0.100(4) 0.021(4) 0.006(3) -0.004(3) 0.000(3)
O5 0.062(3) 0.028(3) 0.047(4) 0.012(3) -0.005(3) -0.012(2)
O6 0.035(3) 0.033(3) 0.024(4) -0.001(2) -0.003(2) 0.004(2)
O7 0.032(3) 0.039(3) 0.055(4) -0.015(3) 0.002(3) -0.002(2)
O8 0.017(2) 0.066(3) 0.035(4) -0.018(3) 0.006(2) 0.004(2)
C1 0.015(3) 0.017(3) 0.022(5) -0.005(3) 0.005(3) 0.006(3)
C2 0.018(3) 0.009(3) 0.031(6) 0.010(3) 0.001(3) 0.002(3)
C4 0.021(4) 0.041(4) 0.025(6) 0.000(4) 0.011(3) 0.002(3)
C5 0.023(4) 0.054(5) 0.034(7) 0.012(4) 0.012(4) -0.001(4)
C6 0.033(4) 0.029(4) 0.036(6) 0.005(4) -0.003(4) -0.012(3)
C7 0.039(4) 0.023(4) 0.011(6) 0.004(3) 0.000(4) -0.008(3)
C8 0.021(3) 0.032(4) 0.026(5) -0.002(3) 0.009(3) 0.004(3)
C9 0.032(4) 0.043(4) 0.012(6) -0.002(4) 0.006(3) -0.001(3)
C10 0.060(5) 0.034(4) 0.060(7) 0.003(4) 0.007(5) 0.003(4)
C11 0.055(4) 0.033(4) 0.025(6) 0.003(4) 0.002(4) -0.015(4)
C12 0.018(3) 0.030(4) 0.032(6) 0.008(4) -0.003(3) -0.005(3)
C13 0.023(4) 0.032(4) 0.031(6) 0.003(4) -0.005(4) -0.005(3)
C14 0.026(4) 0.051(5) 0.024(6) -0.006(4) -0.005(4) -0.004(3)
C15 0.019(4) 0.032(4) 0.045(6) -0.001(4) -0.009(3) -0.007(3)
C16 0.010(3) 0.033(4) 0.034(6) 0.003(4) 0.005(4) -0.004(3)
C17 0.015(3) 0.016(3) 0.023(5) 0.001(3) 0.000(3) -0.002(3)
C18 0.018(4) 0.034(4) 0.037(6) 0.002(4) 0.002(3) -0.004(3)
C19 0.036(4) 0.044(5) 0.057(7) 0.013(4) -0.016(4) -0.008(4)
C20 0.145(8) 0.049(5) 0.015(7) 0.019(4) -0.025(5) -0.033(6)
O1A 0.022(2) 0.023(2) 0.032(4) -0.008(2) -0.005(2) 0.006(2)
O2A 0.036(3) 0.036(3) 0.047(4) 0.005(3) -0.011(2) 0.017(2)
O3A 0.047(3) 0.027(3) 0.035(4) -0.007(2) 0.005(3) -0.014(2)
O4A 0.128(5) 0.038(3) 0.024(4) -0.010(3) 0.009(3) 0.000(3)
O5A 0.025(3) 0.052(3) 0.042(4) -0.002(3) 0.015(2) -0.002(2)
O6A 0.042(3) 0.044(3) 0.023(4) 0.001(3) -0.021(3) 0.003(2)
O7A 0.054(3) 0.032(3) 0.054(4) -0.008(3) -0.007(3) -0.016(3)
O8A 0.048(3) 0.023(2) 0.050(4) -0.005(2) -0.003(3) 0.005(2)
C1A 0.017(3) 0.022(3) 0.024(5) -0.009(3) -0.009(3) 0.004(3)
C2A 0.028(4) 0.017(3) 0.031(6) -0.002(3) 0.005(3) 0.003(3)
C3A 0.023(4) 0.021(3) 0.012(5) 0.004(3) 0.005(3) 0.012(3)
C4A 0.045(4) 0.013(3) 0.034(6) 0.008(3) -0.008(4) 0.003(3)
C5A 0.072(5) 0.022(4) 0.025(6) 0.010(4) 0.006(4) -0.004(4)
C6A 0.045(4) 0.041(5) 0.018(6) -0.008(4) 0.003(4) 0.004(4)
C7A 0.028(4) 0.020(4) 0.021(6) -0.005(3) 0.007(3) -0.007(3)
C8A 0.025(4) 0.018(3) 0.016(5) -0.001(3) 0.001(3) 0.001(3)
C9A 0.050(4) 0.025(4) 0.019(6) -0.007(3) -0.012(4) -0.001(3)
C10A 0.032(4) 0.060(5) 0.029(6) -0.007(4) 0.010(4) -0.005(4)
C11A 0.046(5) 0.049(5) 0.028(7) 0.008(4) 0.015(4) -0.004(4)
C12A 0.042(4) 0.020(4) 0.031(6) 0.011(3) -0.004(4) -0.007(3)
C13A 0.042(4) 0.019(4) 0.051(7) 0.004(4) -0.004(4) -0.008(3)
C14A 0.040(4) 0.030(4) 0.040(6) -0.009(4) -0.004(4) -0.015(4)
C15A 0.029(4) 0.039(4) 0.026(6) -0.023(4) -0.003(4) -0.006(3)
C16A 0.017(3) 0.010(4) 0.065(7) 0.013(4) -0.001(4) -0.004(3)
C17A 0.017(3) 0.019(4) 0.025(5) 0.002(3) 0.000(3) -0.006(3)
C18A 0.029(4) 0.005(3) 0.034(6) 0.009(3) 0.003(3) 0.002(3)
C19A 0.049(4) 0.037(4) 0.013(6) -0.004(3) 0.020(4) -0.006(4)
C20A 0.043(5) 0.077(6) 0.052(8) -0.012(5) 0.009(4) 0.000(4)
O1B 0.025(2) 0.014(2) 0.042(4) -0.004(2) 0.001(2) -0.0045(19)
O2B 0.023(2) 0.032(3) 0.053(4) -0.012(3) -0.004(2) -0.001(2)
O3B 0.033(3) 0.025(3) 0.048(4) -0.002(2) 0.002(2) 0.007(2)
O4B 0.037(3) 0.056(3) 0.039(4) -0.006(3) 0.011(3) -0.002(3)
O5B 0.034(3) 0.040(3) 0.034(4) 0.003(2) -0.008(2) -0.003(2)
O6B 0.024(2) 0.038(3) 0.044(4) -0.015(2) -0.005(2) 0.003(2)
O7B 0.037(3) 0.053(3) 0.061(4) -0.021(3) -0.006(3) 0.018(3)
O8B 0.016(2) 0.034(3) 0.058(4) -0.006(3) 0.005(2) 0.000(2)
C1B 0.019(3) 0.020(4) 0.038(6) -0.005(3) 0.002(3) -0.009(3)
C2B 0.021(3) 0.013(3) 0.029(6) 0.011(3) -0.005(3) -0.010(3)
C3B 0.031(4) 0.016(4) 0.026(6) -0.002(3) 0.006(3) -0.008(3)
C4B 0.010(3) 0.029(4) 0.046(6) 0.000(4) 0.006(3) -0.002(3)
C5B 0.023(4) 0.038(4) 0.048(7) 0.004(4) 0.003(4) -0.003(3)
C6B 0.041(4) 0.019(4) 0.031(6) 0.003(4) 0.017(4) 0.001(3)
C7B 0.020(4) 0.024(4) 0.010(5) 0.009(3) 0.000(3) -0.004(3)
C8B 0.028(4) 0.032(4) 0.005(5) -0.004(3) 0.002(3) 0.001(3)
C9B 0.016(3) 0.028(4) 0.023(6) -0.001(3) -0.015(3) -0.010(3)
C10B 0.058(5) 0.026(4) 0.038(6) -0.015(4) -0.006(4) 0.013(4)
C11B 0.034(4) 0.022(4) 0.022(6) 0.000(3) -0.013(4) 0.002(3)
C12B 0.022(4) 0.027(4) 0.022(6) -0.011(4) 0.001(3) 0.005(3)
C13B 0.026(4) 0.026(4) 0.061(7) -0.013(4) -0.009(4) 0.004(3)
C14B 0.026(4) 0.069(5) 0.038(6) -0.014(4) 0.004(4) 0.014(4)
C15B 0.018(4) 0.036(4) 0.049(6) 0.002(4) -0.002(3) 0.001(3)
C16B 0.016(3) 0.022(4) 0.035(6) -0.012(4) 0.002(3) 0.012(3)
C17B 0.018(3) 0.023(4) 0.019(6) 0.000(3) -0.010(3) 0.003(3)
C18B 0.024(4) 0.025(4) 0.025(6) 0.004(3) -0.006(3) 0.003(3)
C19B 0.029(4) 0.039(4) 0.025(6) -0.005(4) -0.010(4) 0.001(3)
C20B 0.063(5) 0.031(4) 0.040(7) 0.007(4) -0.018(4) 0.007(4)

loop_
_geom_bond_atom_site_label_1
_geom_bond_atom_site_label_2
_geom_bond_distance
_geom_bond_site_symmetry_2
_geom_bond_publ_flag
O1 C9 1.420(8) . ?
O1 C1 1.459(7) . ?
O2 C3 1.443(7) . ?
O3 C4 1.421(8) . ?
O3 C5 1.455(9) . ?
O4 C6 1.231(9) . ?
O5 C11 1.383(9) . ?
O5 C19 1.445(8) . ?
O6 C13 1.449(8) . ?
O7 C14 1.444(8) . ?
O7 C15 1.446(8) . ?
O8 C16 1.202(8) . ?
C1 C2 1.489(8) . ?
C1 C17 1.579(8) . ?
C2 C7 1.324(9) . ?
C2 C3 1.488(9) . ?
C3 C4 1.510(9) . ?
C4 C5 1.475(10) . ?
C5 C6 1.500(10) . ?
C6 C7 1.484(10) . ?
C7 C8 1.524(9) . ?
C8 C18 1.531(9) . ?
C8 C9 1.553(9) . ?
C9 C10 1.499(10) . ?
C11 C12 1.320(10) . ?
C12 C13 1.487(10) . ?
C12 C17 1.521(9) . ?
C13 C14 1.529(9) . ?
C14 C15 1.490(10) . ?
C15 C16 1.504(10) . ?
C16 C17 1.520(8) . ?
C17 C18 1.521(10) . ?
C18 C19 1.548(10) . ?
C19 C20 1.538(11) . ?
O1A C1A 1.461(7) . ?
O1A C9A 1.469(8) . ?
O2A C3A 1.429(7) . ?
O3A C4A 1.427(8) . ?
O3A C5A 1.431(9) . ?
O4A C6A 1.209(8) . ?
O5A C11A 1.324(9) . ?
O5A C19A 1.460(8) . ?
O6A C13A 1.439(8) . ?
O7A C14A 1.458(8) . ?
O7A C15A 1.478(8) . ?
O8A C16A 1.230(8) . ?
C1A C2A 1.539(9) . ?
C1A C17A 1.597(9) . ?
C2A C7A 1.354(9) . ?
C2A C3A 1.516(9) . ?
C3A C4A 1.503(9) . ?
C4A C5A 1.433(10) . ?
C5A C6A 1.504(10) . ?
C6A C7A 1.437(10) . ?
C7A C8A 1.494(9) . ?
C8A C9A 1.528(9) . ?
C8A C18A 1.551(8) . ?
C9A C10A 1.504(9) . ?
C11A C12A 1.325(10) . ?
C12A C17A 1.506(9) . ?
C12A C13A 1.505(10) . ?
C13A C14A 1.487(10) . ?
C14A C15A 1.483(10) . ?
C15A C16A 1.491(10) . ?
C16A C17A 1.545(9) . ?
C17A C18A 1.540(9) . ?
C18A C19A 1.529(9) . ?
C19A C20A 1.510(11) . ?
O1B C1B 1.451(7) . ?
O1B C9B 1.453(8) . ?
O2B C3B 1.426(7) . ?
O3B C5B 1.448(9) . ?
O3B C4B 1.452(8) . ?
O4B C6B 1.228(8) . ?
O5B C11B 1.344(8) . ?
O5B C19B 1.465(8) . ?
O6B C13B 1.455(8) . ?
O7B C14B 1.428(9) . ?
O7B C15B 1.442(8) . ?
O8B C16B 1.219(7) . ?
C1B C2B 1.517(9) . ?
C1B C17B 1.554(9) . ?
C2B C7B 1.333(9) . ?
C2B C3B 1.535(9) . ?
C3B C4B 1.477(9) . ?
C4B C5B 1.487(10) . ?
C5B C6B 1.479(10) . ?
C6B C7B 1.457(9) . ?
C7B C8B 1.484(9) . ?
C8B C9B 1.511(9) . ?
C8B C18B 1.542(9) . ?
C9B C10B 1.515(9) . ?
C11B C12B 1.325(9) . ?
C12B C13B 1.488(10) . ?
C12B C17B 1.514(9) . ?
C13B C14B 1.530(10) . ?
C14B C15B 1.469(10) . ?
C15B C16B 1.496(10) . ?
C16B C17B 1.508(9) . ?
C17B C18B 1.546(10) . ?
C18B C19B 1.499(9) . ?
C19B C20B 1.525(10) . ?
C1S C2S 1.466(12) . ?
C2S O3S 1.457(9) . ?
O3S C4S 1.426(9) . ?
C4S C5S 1.493(11) . ?
C6S C7S 1.438(13) . ?
C7S O8S 1.398(10) . ?
O8S C9S 1.431(11) . ?
C9S C10S 1.423(14) . ?
C11S C12S 1.07(4) . ?
C12S O13S 1.64(4) . ?
O13S C14S 1.29(4) . ?
C14S C15S 1.24(4) . ?
